data_7100904
_journal_name_full 'Chemical Communications'
_journal_paper_doi 10.1039/b518072d
_journal_year 2006
_chemical_formula_moiety 'C24 H72 Sb3 Si6 Tl3'
_chemical_formula_sum 'C24 H72 Sb3 Si6 Tl3'
_chemical_formula_weight 1507.72
_space_group_IT_number 14
_symmetry_cell_setting monoclinic
_symmetry_space_group_name_Hall '-P 2yn'
_symmetry_space_group_name_H-M 'P 1 21/n 1'
_cell_angle_alpha 90.00
_cell_angle_beta 96.761(2)
_cell_angle_gamma 90.00
_cell_formula_units_Z 4
_cell_length_a 9.6404(4)
_cell_length_b 20.7836(9)
_cell_length_c 24.7602(12)
_cell_measurement_temperature 123(2)
_cell_volume 4926.5(4)
_diffrn_ambient_temperature 123(2)
_exptl_crystal_density_diffrn 2.033
_cod_original_sg_symbol_H-M 'P 21/n'
_cod_database_code 7100904

loop_
_symmetry_equiv_pos_as_xyz
'x, y, z'
'-x+1/2, y+1/2, -z+1/2'
'-x, -y, -z'
'x-1/2, -y-1/2, z-1/2'

loop_
_atom_site_label
_atom_site_type_symbol
_atom_site_fract_x
_atom_site_fract_y
_atom_site_fract_z
_atom_site_U_iso_or_equiv
_atom_site_adp_type
_atom_site_occupancy
_atom_site_symmetry_multiplicity
_atom_site_calc_flag
_atom_site_refinement_flags
_atom_site_disorder_assembly
_atom_site_disorder_group
Tl1 Tl 0.25683(5) 0.36025(2) 0.22971(2) 0.03631(14) Uani 1 1 d . . .
Tl2 Tl 0.30216(5) 0.11801(2) 0.24147(2) 0.03560(14) Uani 1 1 d . . .
Tl3 Tl 0.51450(5) 0.24192(2) 0.08459(2) 0.03627(14) Uani 1 1 d . . .
Sb1 Sb 0.36944(8) 0.24502(3) 0.28492(3) 0.0306(2) Uani 1 1 d . . .
Sb2 Sb 0.38900(8) 0.13220(3) 0.13214(3) 0.0306(2) Uani 1 1 d . . .
Sb3 Sb 0.39115(8) 0.35284(3) 0.13062(3) 0.0324(2) Uani 1 1 d . . .
Si1 Si 0.2571(3) 0.24605(15) 0.37293(14) 0.0369(9) Uani 1 1 d . . .
Si2 Si 0.6293(3) 0.24818(15) 0.31721(15) 0.0399(9) Uani 1 1 d . . .
Si3 Si 0.1796(3) 0.09824(15) 0.06442(15) 0.0361(9) Uani 1 1 d . . .
Si4 Si 0.5720(4) 0.04736(15) 0.11623(16) 0.0399(10) Uani 1 1 d . . .
Si5 Si 0.5863(4) 0.43667(15) 0.13284(17) 0.0426(10) Uani 1 1 d . . .
Si6 Si 0.2148(4) 0.39786(15) 0.05517(16) 0.0440(10) Uani 1 1 d . . .
C1 C 0.0395(10) 0.3337(6) 0.2004(6) 0.060(4) Uani 1 1 d . . .
H1A H 0.0389 0.2940 0.1791 0.091 Uiso 1 1 calc R . .
H1B H -0.0042 0.3684 0.1775 0.091 Uiso 1 1 calc R . .
H1C H -0.0128 0.3270 0.2316 0.091 Uiso 1 1 calc R . .
C2 C 0.3475(13) 0.4429(5) 0.2794(6) 0.058(4) Uani 1 1 d . . .
H2A H 0.4496 0.4394 0.2844 0.087 Uiso 1 1 calc R . .
H2B H 0.3126 0.4423 0.3151 0.087 Uiso 1 1 calc R . .
H2C H 0.3201 0.4833 0.2608 0.087 Uiso 1 1 calc R . .
C3 C 0.0716(10) 0.1197(5) 0.2317(6) 0.053(4) Uani 1 1 d . . .
H3A H 0.0384 0.1578 0.2107 0.080 Uiso 1 1 calc R . .
H3B H 0.0384 0.1212 0.2676 0.080 Uiso 1 1 calc R . .
H3C H 0.0357 0.0809 0.2124 0.080 Uiso 1 1 calc R . .
C4 C 0.4567(11) 0.0502(5) 0.2821(5) 0.045(4) Uani 1 1 d . . .
H4A H 0.5511 0.0652 0.2777 0.068 Uiso 1 1 calc R . .
H4B H 0.4419 0.0075 0.2657 0.068 Uiso 1 1 calc R . .
H4C H 0.4457 0.0478 0.3209 0.068 Uiso 1 1 calc R . .
C5 C 0.7427(10) 0.2438(5) 0.1125(5) 0.046(4) Uani 1 1 d . . .
H5A H 0.7576 0.2429 0.1523 0.070 Uiso 1 1 calc R . .
H5B H 0.7836 0.2832 0.0994 0.070 Uiso 1 1 calc R . .
H5C H 0.7874 0.2063 0.0980 0.070 Uiso 1 1 calc R . .
C6 C 0.4520(15) 0.2441(6) -0.0037(5) 0.065(4) Uani 1 1 d . . .
H6A H 0.3499 0.2431 -0.0109 0.098 Uiso 1 1 calc R . .
H6B H 0.4912 0.2067 -0.0206 0.098 Uiso 1 1 calc R . .
H6C H 0.4871 0.2836 -0.0189 0.098 Uiso 1 1 calc R . .
C7 C 0.0702(12) 0.2684(6) 0.3530(5) 0.056(4) Uani 1 1 d . . .
H7A H 0.0653 0.3114 0.3366 0.083 Uiso 1 1 calc R . .
H7B H 0.0205 0.2685 0.3853 0.083 Uiso 1 1 calc R . .
H7C H 0.0268 0.2371 0.3266 0.083 Uiso 1 1 calc R . .
C8 C 0.2659(13) 0.1632(6) 0.4041(5) 0.060(4) Uani 1 1 d . . .
H8A H 0.3638 0.1510 0.4140 0.091 Uiso 1 1 calc R . .
H8B H 0.2210 0.1322 0.3778 0.091 Uiso 1 1 calc R . .
H8C H 0.2173 0.1633 0.4367 0.091 Uiso 1 1 calc R . .
C9 C 0.3369(13) 0.3042(6) 0.4244(5) 0.067(4) Uani 1 1 d . . .
H9A H 0.3339 0.3474 0.4086 0.101 Uiso 1 1 calc R . .
H9B H 0.4342 0.2920 0.4357 0.101 Uiso 1 1 calc R . .
H9C H 0.2847 0.3037 0.4561 0.101 Uiso 1 1 calc R . .
C10 C 0.6729(12) 0.1904(5) 0.3743(5) 0.051(4) Uani 1 1 d . . .
H10A H 0.6247 0.2033 0.4054 0.076 Uiso 1 1 calc R . .
H10B H 0.7740 0.1906 0.3851 0.076 Uiso 1 1 calc R . .
H10C H 0.6429 0.1471 0.3626 0.076 Uiso 1 1 calc R . .
C11 C 0.6857(11) 0.3304(5) 0.3409(5) 0.048(4) Uani 1 1 d . . .
H11A H 0.6366 0.3426 0.3719 0.072 Uiso 1 1 calc R . .
H11B H 0.6634 0.3612 0.3112 0.072 Uiso 1 1 calc R . .
H11C H 0.7866 0.3304 0.3521 0.072 Uiso 1 1 calc R . .
C12 C 0.7181(12) 0.2245(6) 0.2589(5) 0.053(4) Uani 1 1 d . . .
H12A H 0.6949 0.2551 0.2291 0.079 Uiso 1 1 calc R . .
H12B H 0.6876 0.1813 0.2469 0.079 Uiso 1 1 calc R . .
H12C H 0.8193 0.2244 0.2694 0.079 Uiso 1 1 calc R . .
C13 C 0.2156(12) 0.1032(5) -0.0067(5) 0.052(4) Uani 1 1 d . . .
H13A H 0.2927 0.0742 -0.0123 0.078 Uiso 1 1 calc R . .
H13B H 0.2412 0.1474 -0.0149 0.078 Uiso 1 1 calc R . .
H13C H 0.1319 0.0906 -0.0307 0.078 Uiso 1 1 calc R . .
C14 C 0.1212(12) 0.0152(5) 0.0768(6) 0.059(4) Uani 1 1 d . . .
H14A H 0.1024 0.0110 0.1147 0.089 Uiso 1 1 calc R . .
H14B H 0.1944 -0.0153 0.0697 0.089 Uiso 1 1 calc R . .
H14C H 0.0357 0.0058 0.0525 0.089 Uiso 1 1 calc R . .
C15 C 0.0350(12) 0.1530(6) 0.0748(6) 0.065(4) Uani 1 1 d . . .
H15A H 0.0171 0.1512 0.1129 0.097 Uiso 1 1 calc R . .
H15B H -0.0493 0.1398 0.0513 0.097 Uiso 1 1 calc R . .
H15C H 0.0601 0.1970 0.0657 0.097 Uiso 1 1 calc R . .
C16 C 0.6388(12) 0.0649(5) 0.0488(5) 0.054(4) Uani 1 1 d . . .
H16A H 0.5613 0.0624 0.0195 0.081 Uiso 1 1 calc R . .
H16B H 0.7103 0.0332 0.0423 0.081 Uiso 1 1 calc R . .
H16C H 0.6795 0.1081 0.0496 0.081 Uiso 1 1 calc R . .
C17 C 0.7231(11) 0.0525(6) 0.1703(5) 0.055(4) Uani 1 1 d . . .
H17A H 0.7623 0.0961 0.1710 0.082 Uiso 1 1 calc R . .
H17B H 0.7946 0.0214 0.1628 0.082 Uiso 1 1 calc R . .
H17C H 0.6917 0.0429 0.2057 0.082 Uiso 1 1 calc R . .
C18 C 0.5016(13) -0.0358(5) 0.1164(6) 0.066(5) Uani 1 1 d . . .
H18A H 0.4214 -0.0397 0.0884 0.099 Uiso 1 1 calc R . .
H18B H 0.4720 -0.0452 0.1521 0.099 Uiso 1 1 calc R . .
H18C H 0.5742 -0.0664 0.1089 0.099 Uiso 1 1 calc R . .
C19 C 0.6929(13) 0.4197(5) 0.0751(6) 0.062(4) Uani 1 1 d . . .
H19A H 0.6335 0.4241 0.0404 0.093 Uiso 1 1 calc R . .
H19B H 0.7300 0.3758 0.0786 0.093 Uiso 1 1 calc R . .
H19C H 0.7704 0.4504 0.0765 0.093 Uiso 1 1 calc R . .
C20 C 0.5132(13) 0.5202(5) 0.1273(6) 0.066(5) Uani 1 1 d . . .
H20A H 0.4542 0.5250 0.0925 0.099 Uiso 1 1 calc R . .
H20B H 0.5900 0.5513 0.1293 0.099 Uiso 1 1 calc R . .
H20C H 0.4572 0.5279 0.1572 0.099 Uiso 1 1 calc R . .
C21 C 0.6990(13) 0.4290(6) 0.1984(6) 0.068(5) Uani 1 1 d . . .
H21A H 0.7374 0.3853 0.2019 0.102 Uiso 1 1 calc R . .
H21B H 0.6436 0.4374 0.2284 0.102 Uiso 1 1 calc R . .
H21C H 0.7756 0.4601 0.1997 0.102 Uiso 1 1 calc R . .
C22 C 0.3007(13) 0.4209(5) -0.0059(5) 0.052(4) Uani 1 1 d . . .
H22A H 0.3712 0.4541 0.0042 0.078 Uiso 1 1 calc R . .
H22B H 0.2303 0.4377 -0.0342 0.078 Uiso 1 1 calc R . .
H22C H 0.3456 0.3830 -0.0198 0.078 Uiso 1 1 calc R . .
C23 C 0.1272(12) 0.4703(5) 0.0793(6) 0.060(4) Uani 1 1 d . . .
H23A H 0.1972 0.5036 0.0899 0.090 Uiso 1 1 calc R . .
H23B H 0.0792 0.4588 0.1108 0.090 Uiso 1 1 calc R . .
H23C H 0.0591 0.4867 0.0501 0.090 Uiso 1 1 calc R . .
C24 C 0.0812(12) 0.3354(6) 0.0366(5) 0.061(4) Uani 1 1 d . . .
H24A H 0.0366 0.3236 0.0688 0.091 Uiso 1 1 calc R . .
H24B H 0.1256 0.2974 0.0228 0.091 Uiso 1 1 calc R . .
H24C H 0.0105 0.3522 0.0084 0.091 Uiso 1 1 calc R . .

loop_
_atom_site_aniso_label
_atom_site_aniso_U_11
_atom_site_aniso_U_22
_atom_site_aniso_U_33
_atom_site_aniso_U_23
_atom_site_aniso_U_13
_atom_site_aniso_U_12
Tl1 0.0364(3) 0.0391(3) 0.0337(3) -0.0003(2) 0.0053(2) 0.0025(2)
Tl2 0.0365(3) 0.0354(3) 0.0350(3) 0.0013(2) 0.0042(3) -0.0011(2)
Tl3 0.0380(3) 0.0391(3) 0.0326(3) -0.0020(2) 0.0078(3) -0.0002(2)
Sb1 0.0312(5) 0.0347(5) 0.0252(5) -0.0011(4) 0.0005(4) -0.0006(3)
Sb2 0.0308(5) 0.0327(4) 0.0283(5) -0.0015(4) 0.0030(4) 0.0016(3)
Sb3 0.0353(5) 0.0336(4) 0.0288(6) 0.0003(4) 0.0061(4) -0.0003(4)
Si1 0.041(2) 0.045(2) 0.025(2) -0.0016(18) 0.0023(18) -0.0014(16)
Si2 0.034(2) 0.047(2) 0.037(2) -0.0021(19) -0.0006(19) -0.0016(16)
Si3 0.034(2) 0.039(2) 0.035(3) 0.0010(17) -0.0003(19) -0.0011(15)
Si4 0.039(2) 0.036(2) 0.045(3) -0.0044(18) 0.006(2) 0.0054(16)
Si5 0.046(2) 0.037(2) 0.046(3) -0.0005(18) 0.010(2) -0.0053(17)
Si6 0.050(2) 0.043(2) 0.037(3) -0.0009(19) -0.003(2) 0.0062(17)
C1 0.012(7) 0.106(11) 0.059(12) 0.023(9) -0.013(7) 0.000(7)
C2 0.080(11) 0.031(7) 0.064(12) -0.010(7) 0.017(9) 0.012(7)
C3 0.023(7) 0.049(8) 0.083(12) 0.007(7) -0.013(7) -0.001(6)
C4 0.046(8) 0.049(8) 0.041(10) 0.018(7) 0.004(7) 0.010(6)
C5 0.009(6) 0.060(8) 0.068(11) 0.004(7) -0.005(6) -0.006(5)
C6 0.096(12) 0.069(9) 0.037(10) 0.012(8) 0.035(9) 0.004(8)
C7 0.053(9) 0.085(10) 0.032(9) 0.007(7) 0.019(7) 0.017(7)
C8 0.048(9) 0.091(10) 0.045(11) 0.007(8) 0.017(8) -0.007(7)
C9 0.069(11) 0.088(10) 0.043(11) 0.008(8) -0.002(9) -0.018(8)
C10 0.039(8) 0.049(8) 0.060(11) 0.005(7) -0.014(8) 0.009(6)
C11 0.034(8) 0.047(8) 0.060(11) -0.011(7) -0.009(7) 0.002(6)
C12 0.044(9) 0.072(9) 0.043(10) 0.008(7) 0.008(8) -0.002(7)
C13 0.055(9) 0.064(9) 0.034(10) 0.002(7) -0.006(8) -0.011(7)
C14 0.056(9) 0.062(9) 0.053(12) 0.014(7) -0.020(8) -0.019(7)
C15 0.051(9) 0.079(10) 0.063(12) 0.018(8) 0.002(8) 0.016(7)
C16 0.061(9) 0.055(8) 0.046(11) -0.008(7) 0.008(8) 0.013(7)
C17 0.033(8) 0.083(10) 0.048(11) 0.021(8) 0.006(7) 0.023(7)
C18 0.070(10) 0.054(9) 0.076(13) 0.003(8) 0.014(9) 0.016(7)
C19 0.057(10) 0.052(8) 0.081(13) 0.016(8) 0.025(9) 0.003(7)
C20 0.070(10) 0.050(8) 0.087(14) -0.009(8) 0.049(10) -0.012(7)
C21 0.062(10) 0.062(9) 0.082(14) 0.005(8) 0.016(10) -0.024(7)
C22 0.082(11) 0.043(8) 0.029(9) -0.003(6) 0.001(8) 0.005(7)
C23 0.054(9) 0.058(9) 0.068(13) 0.004(8) 0.015(9) 0.019(7)
C24 0.059(10) 0.091(10) 0.031(10) -0.005(8) -0.003(8) -0.004(8)

loop_
_geom_bond_atom_site_label_1
_geom_bond_atom_site_label_2
_geom_bond_distance
_geom_bond_site_symmetry_2
_geom_bond_publ_flag
Tl1 C1 2.205(10) . ?
Tl1 C2 2.231(11) . ?
Tl1 Sb1 2.9040(9) . ?
Tl1 Sb3 2.9100(9) . ?
Tl2 C4 2.205(10) . ?
Tl2 C3 2.207(10) . ?
Tl2 Sb1 2.8952(8) . ?
Tl2 Sb2 2.9410(9) . ?
Tl3 C6 2.199(13) . ?
Tl3 C5 2.227(10) . ?
Tl3 Sb3 2.8891(8) . ?
Tl3 Sb2 2.8956(8) . ?
Sb1 Si2 2.539(3) . ?
Sb1 Si1 2.545(3) . ?
Sb2 Si4 2.558(3) . ?
Sb2 Si3 2.566(3) . ?
Sb3 Si6 2.551(4) . ?
Sb3 Si5 2.560(3) . ?
Si1 C9 1.856(13) . ?
Si1 C7 1.870(12) . ?
Si1 C8 1.885(12) . ?
Si2 C12 1.831(12) . ?
Si2 C10 1.865(11) . ?
Si2 C11 1.866(10) . ?
Si3 C13 1.836(13) . ?
Si3 C15 1.841(11) . ?
Si3 C14 1.853(11) . ?
Si4 C18 1.857(11) . ?
Si4 C17 1.862(12) . ?
Si4 C16 1.895(13) . ?
Si5 C21 1.851(14) . ?
Si5 C20 1.872(11) . ?
Si5 C19 1.888(13) . ?
Si6 C24 1.848(12) . ?
Si6 C23 1.859(11) . ?
Si6 C22 1.870(12) . ?
C1 H1A 0.9800 . ?
C1 H1B 0.9800 . ?
C1 H1C 0.9800 . ?
C2 H2A 0.9800 . ?
C2 H2B 0.9800 . ?
C2 H2C 0.9800 . ?
C3 H3A 0.9800 . ?
C3 H3B 0.9800 . ?
C3 H3C 0.9800 . ?
C4 H4A 0.9800 . ?
C4 H4B 0.9800 . ?
C4 H4C 0.9800 . ?
C5 H5A 0.9800 . ?
C5 H5B 0.9800 . ?
C5 H5C 0.9800 . ?
C6 H6A 0.9800 . ?
C6 H6B 0.9800 . ?
C6 H6C 0.9800 . ?
C7 H7A 0.9800 . ?
C7 H7B 0.9800 . ?
C7 H7C 0.9800 . ?
C8 H8A 0.9800 . ?
C8 H8B 0.9800 . ?
C8 H8C 0.9800 . ?
C9 H9A 0.9800 . ?
C9 H9B 0.9800 . ?
C9 H9C 0.9800 . ?
C10 H10A 0.9800 . ?
C10 H10B 0.9800 . ?
C10 H10C 0.9800 . ?
C11 H11A 0.9800 . ?
C11 H11B 0.9800 . ?
C11 H11C 0.9800 . ?
C12 H12A 0.9800 . ?
C12 H12B 0.9800 . ?
C12 H12C 0.9800 . ?
C13 H13A 0.9800 . ?
C13 H13B 0.9800 . ?
C13 H13C 0.9800 . ?
C14 H14A 0.9800 . ?
C14 H14B 0.9800 . ?
C14 H14C 0.9800 . ?
C15 H15A 0.9800 . ?
C15 H15B 0.9800 . ?
C15 H15C 0.9800 . ?
C16 H16A 0.9800 . ?
C16 H16B 0.9800 . ?
C16 H16C 0.9800 . ?
C17 H17A 0.9800 . ?
C17 H17B 0.9800 . ?
C17 H17C 0.9800 . ?
C18 H18A 0.9800 . ?
C18 H18B 0.9800 . ?
C18 H18C 0.9800 . ?
C19 H19A 0.9800 . ?
C19 H19B 0.9800 . ?
C19 H19C 0.9800 . ?
C20 H20A 0.9800 . ?
C20 H20B 0.9800 . ?
C20 H20C 0.9800 . ?
C21 H21A 0.9800 . ?
C21 H21B 0.9800 . ?
C21 H21C 0.9800 . ?
C22 H22A 0.9800 . ?
C22 H22B 0.9800 . ?
C22 H22C 0.9800 . ?
C23 H23A 0.9800 . ?
C23 H23B 0.9800 . ?
C23 H23C 0.9800 . ?
C24 H24A 0.9800 . ?
C24 H24B 0.9800 . ?
C24 H24C 0.9800 . ?
